data_4035852
loop_
_publ_author_name
'Vila, Carlos'
'Rostoll-Berenguer, Jaume'
'S\'anchez-Garc\'ia, Rub\'en'
'Blay, Gonzalo'
'Fern\'andez, Isabel'
'Mu\~noz, M Carmen'
'Pedro, Jos\'e R'

_publ_section_title
;
 Enantioselective Synthesis of 2-Amino-1,1-diarylalkanes Bearing a
 Carbocyclic Ring Substituted Indole through Asymmetric Catalytic Reaction
 of Hydroxyindoles with Nitroalkenes.
;
_journal_issue 12
_journal_name_full 'The Journal of organic chemistry'
_journal_page_first 6397
_journal_page_last 6407
_journal_paper_doi 10.1021/acs.joc.8b00612
_journal_volume 83
_journal_year 2018
_chemical_absolute_configuration ad
_chemical_formula_sum 'C16 H12 Br N2 O3'
_chemical_formula_weight 360.19
_space_group_crystal_system monoclinic
_space_group_IT_number 4
_space_group_name_Hall 'P 2yb'
_space_group_name_H-M_alt 'P 1 21 1'
_atom_sites_solution_hydrogens difmap
_audit_creation_method SHELXL-2014
_cell_angle_alpha 90
_cell_angle_beta 103.299(3)
_cell_angle_gamma 90
_cell_formula_units_Z 2
_cell_length_a 8.2991(3)
_cell_length_b 5.68602(17)
_cell_length_c 15.9291(4)
_cell_measurement_reflns_used 3391
_cell_measurement_temperature 200(1)
_cell_measurement_theta_max 23.1970
_cell_measurement_theta_min 3.8040
_cell_volume 731.52(4)
_computing_cell_refinement 'CrysAlisPro, Agilent Technologies'
_computing_data_collection 'CrysAlisPro, Agilent Technologies'
_computing_data_reduction 'CrysAlisPro, Agilent Technologies'
_computing_structure_refinement 'SHELXL-2014 (Sheldrick, 2014)'
_computing_structure_solution 'SHELXS-2014 (Sheldrick, 2014)'
_diffrn_ambient_temperature 200(1)
_diffrn_measured_fraction_theta_full 0.996
_diffrn_measured_fraction_theta_max 0.929
_diffrn_measurement_device_type 'SuperNova Sapphire3'
_diffrn_radiation_type MoK\a
_diffrn_radiation_wavelength 0.71073
_diffrn_reflns_av_R_equivalents 0.0492
_diffrn_reflns_av_unetI/netI 0.0669
_diffrn_reflns_Laue_measured_fraction_full 0.996
_diffrn_reflns_Laue_measured_fraction_max 0.929
_diffrn_reflns_limit_h_max 10
_diffrn_reflns_limit_h_min -11
_diffrn_reflns_limit_k_max 7
_diffrn_reflns_limit_k_min -7
_diffrn_reflns_limit_l_max 21
_diffrn_reflns_limit_l_min -21
_diffrn_reflns_number 11372
_diffrn_reflns_point_group_measured_fraction_full 0.998
_diffrn_reflns_point_group_measured_fraction_max 0.903
_diffrn_reflns_theta_full 25.000
_diffrn_reflns_theta_max 29.912
_diffrn_reflns_theta_min 3.817
_exptl_absorpt_coefficient_mu 2.824
_exptl_absorpt_correction_T_max 1.00000
_exptl_absorpt_correction_T_min 0.84366
_exptl_absorpt_correction_type multi-scan
_exptl_absorpt_process_details 'Empirical absorption correction'
_exptl_crystal_colour red
_exptl_crystal_density_diffrn 1.635
_exptl_crystal_description prismatic
_exptl_crystal_F_000 362
_exptl_crystal_size_max 0.150
_exptl_crystal_size_mid 0.060
_exptl_crystal_size_min 0.060
_refine_diff_density_max 0.440
_refine_diff_density_min -0.424
_refine_diff_density_rms 0.074
_refine_ls_abs_structure_details
;
 Flack x determined using 1082 quotients [(I+)-(I-)]/[(I+)+(I-)]
 (Parsons, Flack and Wagner, Acta Cryst. B69 (2013) 249-259).
;
_refine_ls_abs_structure_Flack -0.006(7)
_refine_ls_extinction_method none
_refine_ls_goodness_of_fit_ref 0.985
_refine_ls_hydrogen_treatment refall
_refine_ls_matrix_type full
_refine_ls_number_parameters 247
_refine_ls_number_reflns 3814
_refine_ls_number_restraints 1
_refine_ls_restrained_S_all 0.985
_refine_ls_R_factor_all 0.0622
_refine_ls_R_factor_gt 0.0414
_refine_ls_shift/su_max 0.000
_refine_ls_shift/su_mean 0.000
_refine_ls_structure_factor_coef Fsqd
_refine_ls_weighting_details 'w=1/[\s^2^(Fo^2^)+(0.0304P)^2^] where P=(Fo^2^+2Fc^2^)/3'
_refine_ls_weighting_scheme calc
_refine_ls_wR_factor_gt 0.0705
_refine_ls_wR_factor_ref 0.0802
_reflns_Friedel_coverage 0.777
_reflns_Friedel_fraction_full 1.000
_reflns_Friedel_fraction_max 0.872
_reflns_number_gt 3019
_reflns_number_total 3814
_reflns_threshold_expression 'I > 2\s(I)'
_cod_data_source_file jo8b00612_si_003.cif
_cod_data_source_block shelx
_cod_original_sg_symbol_H-M 'P 21'
_cod_database_code 4035852
_shelx_space_group_comment
;
The symmetry employed for this shelxl refinement is uniquely defined
by the following loop, which should always be used as a source of
symmetry information in preference to the above space-group names.
They are only intended as comments.
;
_shelx_estimated_absorpt_t_min 0.677
_shelx_estimated_absorpt_t_max 0.849
_shelxl_version_number 2014-1

loop_
_space_group_symop_operation_xyz
'x, y, z'
'-x, y+1/2, -z'

loop_
_atom_site_label
_atom_site_type_symbol
_atom_site_fract_x
_atom_site_fract_y
_atom_site_fract_z
_atom_site_U_iso_or_equiv
_atom_site_adp_type
_atom_site_occupancy
_atom_site_site_symmetry_order
_atom_site_calc_flag
Br Br 0.63346(6) 0.55515(12) 0.04559(3) 0.03791(16) Uani 1 1 d
O1 O 1.0681(4) 1.5860(7) 0.32378(19) 0.0324(8) Uani 1 1 d
O2 O 1.5944(5) 1.3450(7) 0.2728(2) 0.0445(10) Uani 1 1 d
O3 O 1.4267(6) 1.6251(7) 0.2208(3) 0.0466(12) Uani 1 1 d
N1 N 1.2851(6) 1.1957(9) 0.5812(3) 0.0370(11) Uani 1 1 d
N2 N 1.4642(6) 1.4186(8) 0.2300(3) 0.0305(11) Uani 1 1 d
C1 C 1.1824(6) 1.2570(9) 0.2199(3) 0.0268(10) Uani 1 1 d
C2 C 1.0523(5) 1.0813(11) 0.1741(2) 0.0248(10) Uani 1 1 d
C3 C 0.8919(6) 1.1008(10) 0.1875(3) 0.0351(14) Uani 1 1 d
C4 C 0.7695(7) 0.9472(10) 0.1495(4) 0.0362(13) Uani 1 1 d
C5 C 0.8040(6) 0.7705(9) 0.0979(3) 0.0299(11) Uani 1 1 d
C6 C 0.9582(6) 0.7432(9) 0.0822(3) 0.0297(11) Uani 1 1 d
C7 C 1.0831(6) 0.9017(9) 0.1213(3) 0.0311(11) Uani 1 1 d
C8 C 1.3388(7) 1.2380(10) 0.1858(4) 0.0320(12) Uani 1 1 d
C9 C 1.2166(6) 1.2324(8) 0.3168(3) 0.0251(10) Uani 1 1 d
C10 C 1.3043(5) 1.0351(12) 0.3590(3) 0.0296(10) Uani 1 1 d
C11 C 1.3368(6) 1.0065(9) 0.4473(3) 0.0322(14) Uani 1 1 d
C12 C 1.2769(6) 1.1783(8) 0.4946(3) 0.0264(11) Uani 1 1 d
C13 C 1.2092(7) 1.3979(11) 0.5973(4) 0.0391(14) Uani 1 1 d
C14 C 1.1504(7) 1.5143(11) 0.5231(4) 0.0325(13) Uani 1 1 d
C15 C 1.1912(5) 1.3793(8) 0.4556(3) 0.0235(10) Uani 1 1 d
C16 C 1.1595(6) 1.4005(8) 0.3654(3) 0.0233(10) Uani 1 1 d
H8A H 1.394(5) 1.092(9) 0.200(2) 0.018(12) Uiso 1 1 d
H6 H 0.983(5) 0.619(8) 0.046(3) 0.024(13) Uiso 1 1 d
H3 H 0.878(7) 1.244(10) 0.222(3) 0.049(17) Uiso 1 1 d
H1 H 1.138(5) 1.428(8) 0.203(3) 0.025(12) Uiso 1 1 d
H10 H 1.342(6) 0.926(8) 0.325(3) 0.024(13) Uiso 1 1 d
H13 H 1.214(6) 1.447(8) 0.653(3) 0.035(15) Uiso 1 1 d
H8B H 1.320(7) 1.276(9) 0.125(4) 0.042(16) Uiso 1 1 d
H4 H 0.659(7) 0.969(9) 0.150(3) 0.053(19) Uiso 1 1 d
H11 H 1.391(6) 0.855(10) 0.472(3) 0.043(16) Uiso 1 1 d
H14 H 1.101(6) 1.643(9) 0.518(4) 0.029(16) Uiso 1 1 d
H1N H 1.328(6) 1.122(9) 0.617(3) 0.029(17) Uiso 1 1 d
H7 H 1.198(7) 0.861(9) 0.113(3) 0.035(14) Uiso 1 1 d

loop_
_atom_site_aniso_label
_atom_site_aniso_U_11
_atom_site_aniso_U_22
_atom_site_aniso_U_33
_atom_site_aniso_U_23
_atom_site_aniso_U_13
_atom_site_aniso_U_12
Br 0.0344(3) 0.0472(3) 0.0303(2) 0.0003(3) 0.00366(17) -0.0109(3)
O1 0.0422(19) 0.028(2) 0.0275(15) 0.0062(19) 0.0082(13) 0.0109(18)
O2 0.035(2) 0.049(2) 0.046(2) -0.008(2) 0.0015(18) 0.0050(19)
O3 0.045(3) 0.035(3) 0.062(3) -0.0093(19) 0.016(2) -0.0003(18)
N1 0.039(3) 0.047(3) 0.023(2) 0.006(2) 0.002(2) -0.006(2)
N2 0.033(3) 0.036(3) 0.027(2) -0.010(2) 0.016(2) -0.006(2)
C1 0.031(3) 0.025(3) 0.027(3) -0.003(2) 0.012(2) -0.001(2)
C2 0.028(2) 0.028(3) 0.0186(19) 0.002(2) 0.0065(16) 0.002(2)
C3 0.035(3) 0.041(4) 0.032(2) -0.010(3) 0.012(2) 0.002(2)
C4 0.025(3) 0.045(3) 0.039(3) -0.005(2) 0.009(2) 0.000(2)
C5 0.030(3) 0.033(3) 0.023(2) 0.004(2) 0.000(2) -0.003(2)
C6 0.033(3) 0.032(3) 0.025(3) -0.005(2) 0.007(2) 0.000(2)
C7 0.025(3) 0.039(3) 0.030(3) -0.002(2) 0.009(2) 0.001(2)
C8 0.034(3) 0.033(3) 0.032(3) -0.010(3) 0.013(2) -0.004(2)
C9 0.027(3) 0.027(3) 0.023(2) 0.003(2) 0.009(2) -0.001(2)
C10 0.032(2) 0.024(3) 0.035(2) -0.003(3) 0.0127(19) 0.003(3)
C11 0.026(2) 0.029(4) 0.041(3) 0.005(2) 0.005(2) 0.004(2)
C12 0.023(2) 0.030(3) 0.027(3) 0.003(2) 0.005(2) -0.005(2)
C13 0.043(3) 0.051(4) 0.026(3) -0.012(3) 0.014(2) -0.012(3)
C14 0.038(3) 0.030(4) 0.033(3) -0.009(2) 0.014(2) -0.003(2)
C15 0.023(2) 0.024(2) 0.025(2) -0.002(2) 0.0093(19) -0.0045(19)
C16 0.026(2) 0.021(2) 0.024(2) -0.0017(19) 0.0064(19) -0.0020(19)

loop_
_atom_type_symbol
_atom_type_description
_atom_type_scat_dispersion_real
_atom_type_scat_dispersion_imag
_atom_type_scat_source
C C 0.0033 0.0016 'International Tables Vol C Tables 4.2.6.8 and 6.1.1.4'
H H 0.0000 0.0000 'International Tables Vol C Tables 4.2.6.8 and 6.1.1.4'
N N 0.0061 0.0033 'International Tables Vol C Tables 4.2.6.8 and 6.1.1.4'
O O 0.0106 0.0060 'International Tables Vol C Tables 4.2.6.8 and 6.1.1.4'
Br Br -0.2901 2.4595 'International Tables Vol C Tables 4.2.6.8 and 6.1.1.4'

loop_
_geom_angle_atom_site_label_1
_geom_angle_atom_site_label_2
_geom_angle_atom_site_label_3
_geom_angle
C13 N1 C12 109.5(5)
O2 N2 O3 124.9(5)
O2 N2 C8 117.1(5)
O3 N2 C8 118.0(5)
C9 C1 C2 111.9(4)
C9 C1 C8 112.5(4)
C2 C1 C8 110.5(4)
C7 C2 C3 117.8(5)
C7 C2 C1 124.3(4)
C3 C2 C1 117.9(5)
C4 C3 C2 121.1(5)
C5 C4 C3 119.8(5)
C6 C5 C4 121.7(5)
C6 C5 Br 118.5(4)
C4 C5 Br 119.7(4)
C5 C6 C7 118.2(5)
C2 C7 C6 121.4(5)
N2 C8 C1 109.7(4)
C16 C9 C10 119.1(4)
C16 C9 C1 120.0(4)
C10 C9 C1 120.8(4)
C11 C10 C9 122.3(5)
C10 C11 C12 117.3(5)
N1 C12 C11 130.9(5)
N1 C12 C15 106.7(5)
C11 C12 C15 122.4(4)
C14 C13 N1 109.8(5)
C13 C14 C15 107.3(5)
C16 C15 C12 118.4(4)
C16 C15 C14 134.8(5)
C12 C15 C14 106.7(4)
O1 C16 C9 118.9(4)
O1 C16 C15 120.7(4)
C9 C16 C15 120.4(4)

loop_
_geom_bond_atom_site_label_1
_geom_bond_atom_site_label_2
_geom_bond_distance
Br C5 1.911(5)
O1 C16 1.377(6)
O2 N2 1.212(6)
O3 N2 1.215(6)
N1 C13 1.364(8)
N1 C12 1.369(6)
N2 C8 1.515(7)
C1 C9 1.510(6)
C1 C2 1.528(7)
C1 C8 1.523(7)
C2 C7 1.384(7)
C2 C3 1.399(6)
C3 C4 1.370(7)
C4 C5 1.369(7)
C5 C6 1.368(7)
C6 C7 1.406(7)
C9 C16 1.381(6)
C9 C10 1.419(7)
C10 C11 1.380(7)
C11 C12 1.393(7)
C12 C15 1.412(6)
C13 C14 1.345(8)
C14 C15 1.423(7)
C15 C16 1.406(6)
